data_1101069
loop_
_publ_author_name
Y.Kato
Y.Haimoto
K.Sakurai

_journal_name_full 'Bull.Chem.Soc.Jpn. '
_journal_page_first 233
_journal_paper_doi 10.1246/bcsj.52.233
_journal_volume 52
_journal_year 1979
_chemical_formula_moiety
;
C4 H9 N3 O2,H2 O1
;
_chemical_formula_sum 'C4 H11 N3 O3'
_space_group_IT_number 14
_symmetry_cell_setting monoclinic
_symmetry_space_group_name_Hall '-P 2ybc'
_symmetry_space_group_name_H-M 'P 1 21/c 1'
_cell_angle_alpha 90
_cell_angle_beta 108.9(3)
_cell_angle_gamma 90
_cell_formula_units_Z 4
_cell_length_a 12.510(6)
_cell_length_b 5.048(1)
_cell_length_c 12.191(1)
_cell_volume 728.360
_cod_original_sg_symbol_H-M 'P 21/c'
_cod_database_code 1101069

loop_
_symmetry_equiv_pos_site_id
_symmetry_equiv_pos_as_xyz
1 x,y,z
2 -x,1/2+y,1/2-z
3 -x,-y,-z
4 x,-1/2-y,-1/2+z

loop_
_atom_site_label
_atom_site_type_symbol
_atom_site_fract_x
_atom_site_fract_y
_atom_site_fract_z
N1 N 0.28940 0.47020 0.30830
N2 N 0.11840 0.36780 0.32770
N3 N 0.22550 0.71470 0.43510
C1 C 0.21130 0.52170 0.35820
C2 C 0.33080 0.86740 0.47190
C3 C 0.15070 0.74290 0.50490
C4 C 0.17050 0.54080 0.60120
O1 O 0.25680 0.39500 0.62500
O2 O 0.09810 0.52890 0.65200
O3 O 0.48480 0.35770 0.68910
H1 H 0.36200 0.55000 0.32200
H2 H 0.27800 0.34000 0.24300
H3 H 0.11100 0.22600 0.27000
H4 H 0.05100 0.42200 0.34500
H5 H 0.35400 0.93500 0.40400
H6 H 0.39500 0.72300 0.51100
H7 H 0.32500 1.01000 0.52600
H8 H 0.06900 0.71700 0.45000
H9 H 0.15600 0.92000 0.53500
H10 H 0.40200 0.39500 0.67400
H11 H 0.49600 0.55500 0.72900
